data_1570470
loop_
_publ_author_name
'Zhou, Tong'
'Guo, Yu-Ting'
'Yang, Chun'
'Meng, Xian-Bin'
'Du, Fu-Sheng'
'Li, Zi-Chen'

_publ_section_title
;
 High-Tg PLA copolymers via base-catalyzed transesterification of PLA with
 2,5,7-trioxabicyclo[2.2.2]octan-6-one
;
_journal_issue 3
_journal_name_full 'Polymer Chemistry'
_journal_page_first 156
_journal_page_last 165
_journal_paper_doi 10.1039/D3PY01250F
_journal_volume 15
_journal_year 2024
_chemical_formula_sum 'C5 H6 O4'
_chemical_formula_weight 130.10
_space_group_crystal_system monoclinic
_space_group_IT_number 14
_space_group_name_Hall '-P 2yn'
_space_group_name_H-M_alt 'P 1 21/n 1'
_atom_sites_solution_hydrogens geom
_atom_sites_solution_primary dual
_audit_creation_method SHELXL-2014/7
_audit_update_record
;
2022-10-31 deposited with the CCDC.	2023-11-23 downloaded from the CCDC.
;
_cell_angle_alpha 90
_cell_angle_beta 115.851(12)
_cell_angle_gamma 90
_cell_formula_units_Z 4
_cell_length_a 9.5342(9)
_cell_length_b 6.5619(4)
_cell_length_c 9.7191(10)
_cell_measurement_reflns_used 1326
_cell_measurement_temperature 179.99(10)
_cell_measurement_theta_max 29.6470
_cell_measurement_theta_min 2.4780
_cell_volume 547.20(10)
_computing_structure_refinement 'SHELXL-2014/7 (Sheldrick, 2014)'
_diffrn_ambient_environment N~2~
_diffrn_ambient_temperature 179.99(10)
_diffrn_detector 'CCD plate'
_diffrn_measured_fraction_theta_full 1.000
_diffrn_measured_fraction_theta_max 0.901
_diffrn_measurement_device 'four-circle diffractometer'
_diffrn_measurement_device_type 'XtaLAB AFC12 (RINC): Kappa single'
_diffrn_radiation_monochromator graphite
_diffrn_radiation_probe x-ray
_diffrn_radiation_type 'Mo K\a'
_diffrn_radiation_wavelength 0.71073
_diffrn_reflns_av_R_equivalents 0.0337
_diffrn_reflns_av_unetI/netI 0.0407
_diffrn_reflns_Laue_measured_fraction_full 1.000
_diffrn_reflns_Laue_measured_fraction_max 0.901
_diffrn_reflns_limit_h_max 11
_diffrn_reflns_limit_h_min -13
_diffrn_reflns_limit_k_max 8
_diffrn_reflns_limit_k_min -8
_diffrn_reflns_limit_l_max 13
_diffrn_reflns_limit_l_min -13
_diffrn_reflns_number 3541
_diffrn_reflns_point_group_measured_fraction_full 1.000
_diffrn_reflns_point_group_measured_fraction_max 0.901
_diffrn_reflns_theta_full 25.242
_diffrn_reflns_theta_max 29.562
_diffrn_reflns_theta_min 2.497
_diffrn_source 'fine-focus sealed X-ray tube'
_diffrn_source_type 'Enhance (Mo) X-ray Source'
_exptl_absorpt_coefficient_mu 0.140
_exptl_absorpt_correction_T_max 1.00000
_exptl_absorpt_correction_T_min 0.55701
_exptl_absorpt_correction_type multi-scan
_exptl_absorpt_process_details
;
CrysAlisPro 1.171.39.29a (Rigaku Oxford Diffraction, 2015)
Empirical absorption correction using spherical harmonics,
 implemented in SCALE3 ABSPACK scaling algorithm.
;
_exptl_crystal_colour colorless
_exptl_crystal_density_diffrn 1.579
_exptl_crystal_description block
_exptl_crystal_F_000 272
_exptl_crystal_size_max 0.25
_exptl_crystal_size_mid 0.23
_exptl_crystal_size_min 0.2
_refine_diff_density_max 0.322
_refine_diff_density_min -0.309
_refine_diff_density_rms 0.077
_refine_ls_extinction_method none
_refine_ls_goodness_of_fit_ref 1.024
_refine_ls_hydrogen_treatment constr
_refine_ls_matrix_type full
_refine_ls_number_parameters 101
_refine_ls_number_reflns 1381
_refine_ls_number_restraints 88
_refine_ls_restrained_S_all 1.011
_refine_ls_R_factor_all 0.0807
_refine_ls_R_factor_gt 0.0634
_refine_ls_shift/su_max 0.001
_refine_ls_shift/su_mean 0.000
_refine_ls_structure_factor_coef Fsqd
_refine_ls_weighting_details 'w=1/[\s^2^(Fo^2^)+(0.0596P)^2^+0.4400P] where P=(Fo^2^+2Fc^2^)/3'
_refine_ls_weighting_scheme calc
_refine_ls_wR_factor_gt 0.1530
_refine_ls_wR_factor_ref 0.1626
_reflns_Friedel_coverage 0.000
_reflns_number_gt 994
_reflns_number_total 1381
_reflns_threshold_expression 'I > 2\s(I)'
_cod_data_source_file d3py01250f2.cif
_cod_data_source_block 3
_cod_depositor_comments 'Adding full bibliography for 1570470--1570474.cif.'
_cod_original_sg_symbol_H-M 'P 21/n'
_cod_database_code 1570470
_shelx_shelxl_version_number 2014/7
_shelx_space_group_comment
;
The symmetry employed for this shelxl refinement is uniquely defined
by the following loop, which should always be used as a source of
symmetry information in preference to the above space-group names.
They are only intended as comments.
;

loop_
_space_group_symop_operation_xyz
'x, y, z'
'-x+1/2, y+1/2, -z+1/2'
'-x, -y, -z'
'x-1/2, -y-1/2, z-1/2'

loop_
_atom_site_label
_atom_site_type_symbol
_atom_site_fract_x
_atom_site_fract_y
_atom_site_fract_z
_atom_site_U_iso_or_equiv
_atom_site_adp_type
_atom_site_occupancy
_atom_site_site_symmetry_order
_atom_site_calc_flag
_atom_site_refinement_flags_posn
_atom_site_refinement_flags_adp
_atom_site_refinement_flags_occupancy
_atom_site_disorder_assembly
_atom_site_disorder_group
O1 O 0.3969(2) 0.2299(3) 0.1782(3) 0.0655(6) Uani 1 1 d . . . . .
O2 O 0.32693(17) 0.5556(2) 0.16347(17) 0.0368(4) Uani 1 1 d D . . . .
O3A O 0.5970(7) 0.5753(9) 0.4356(6) 0.0534(12) Uani 0.533(4) 1 d D U P A 1
O3B O 0.6278(8) 0.6097(11) 0.3921(7) 0.0534(12) Uani 0.467(4) 1 d D U P A 2
O4A O 0.6391(6) 0.6061(8) 0.2161(6) 0.0468(11) Uani 0.533(4) 1 d D U P A 1
O4B O 0.6035(8) 0.6286(9) 0.1429(7) 0.0468(11) Uani 0.467(4) 1 d D U P A 2
C1 C 0.4332(3) 0.4054(3) 0.2045(3) 0.0426(6) Uani 1 1 d D U . . .
C2A C 0.5998(9) 0.4756(11) 0.3093(7) 0.0398(13) Uani 0.533(4) 1 d D U P A 1
H2A H 0.6708 0.3586 0.3426 0.048 Uiso 0.533(4) 1 calc R U P A 1
C2B C 0.5911(11) 0.5030(13) 0.2538(8) 0.0398(13) Uani 0.467(4) 1 d D U P A 2
H2B H 0.6676 0.3930 0.2763 0.048 Uiso 0.467(4) 1 calc R U P A 2
C3A C 0.5237(10) 0.7673(14) 0.1552(8) 0.0411(14) Uani 0.533(4) 1 d D U P A 1
H3AA H 0.4736 0.7585 0.0445 0.049 Uiso 0.533(4) 1 calc R U P A 1
H3AB H 0.5757 0.8983 0.1829 0.049 Uiso 0.533(4) 1 calc R U P A 1
C3B C 0.4867(12) 0.7869(17) 0.0998(10) 0.0411(14) Uani 0.467(4) 1 d D U P A 2
H3BA H 0.4135 0.7748 -0.0071 0.049 Uiso 0.467(4) 1 calc R U P A 2
H3BB H 0.5345 0.9207 0.1170 0.049 Uiso 0.467(4) 1 calc R U P A 2
C4A C 0.401(2) 0.755(3) 0.2137(18) 0.0324(10) Uani 0.533(4) 1 d D U P A 1
H4A H 0.3266 0.8685 0.1784 0.039 Uiso 0.533(4) 1 calc R U P A 1
C4B C 0.406(3) 0.753(3) 0.202(2) 0.0324(10) Uani 0.467(4) 1 d D U P A 2
H4B H 0.3263 0.8585 0.1776 0.039 Uiso 0.467(4) 1 calc R U P A 2
C5A C 0.4786(9) 0.7335(12) 0.3851(12) 0.0413(15) Uani 0.533(4) 1 d D U P A 1
H5AA H 0.5261 0.8623 0.4307 0.050 Uiso 0.533(4) 1 calc R U P A 1
H5AB H 0.4003 0.7012 0.4203 0.050 Uiso 0.533(4) 1 calc R U P A 1
C5B C 0.5165(11) 0.7723(14) 0.3679(14) 0.0413(15) Uani 0.467(4) 1 d D . P A 2
H5BA H 0.5675 0.9043 0.3896 0.050 Uiso 0.467(4) 1 calc R U P A 2
H5BB H 0.4626 0.7541 0.4317 0.050 Uiso 0.467(4) 1 calc R U P A 2

loop_
_atom_site_aniso_label
_atom_site_aniso_U_11
_atom_site_aniso_U_22
_atom_site_aniso_U_33
_atom_site_aniso_U_23
_atom_site_aniso_U_13
_atom_site_aniso_U_12
O1 0.0779(14) 0.0252(9) 0.1178(18) -0.0143(9) 0.0656(13) -0.0136(8)
O2 0.0353(8) 0.0300(8) 0.0452(8) -0.0046(6) 0.0176(6) -0.0062(6)
O3A 0.048(2) 0.047(2) 0.045(3) 0.0012(18) 0.0007(14) 0.0193(17)
O3B 0.048(2) 0.047(2) 0.045(3) 0.0012(18) 0.0007(14) 0.0193(17)
O4A 0.043(2) 0.0215(13) 0.089(4) 0.004(2) 0.040(3) 0.0025(13)
O4B 0.043(2) 0.0215(13) 0.089(4) 0.004(2) 0.040(3) 0.0025(13)
C1 0.0477(12) 0.0302(11) 0.0630(14) -0.0101(10) 0.0362(11) -0.0037(9)
C2A 0.0373(15) 0.021(2) 0.056(4) 0.007(3) 0.016(3) 0.0106(14)
C2B 0.0373(15) 0.021(2) 0.056(4) 0.007(3) 0.016(3) 0.0106(14)
C3A 0.047(4) 0.0195(19) 0.062(5) 0.005(3) 0.029(3) 0.002(2)
C3B 0.047(4) 0.0195(19) 0.062(5) 0.005(3) 0.029(3) 0.002(2)
C4A 0.0314(14) 0.0232(10) 0.041(2) -0.0104(13) 0.0144(13) 0.0004(9)
C4B 0.0314(14) 0.0232(10) 0.041(2) -0.0104(13) 0.0144(13) 0.0004(9)
C5A 0.039(4) 0.028(3) 0.044(2) -0.009(2) 0.006(2) 0.005(2)
C5B 0.039(4) 0.028(3) 0.044(2) -0.009(2) 0.006(2) 0.005(2)

loop_
_atom_type_symbol
_atom_type_description
_atom_type_scat_dispersion_real
_atom_type_scat_dispersion_imag
_atom_type_scat_source
C C 0.0033 0.0016 'International Tables Vol C Tables 4.2.6.8 and 6.1.1.4'
H H 0.0000 0.0000 'International Tables Vol C Tables 4.2.6.8 and 6.1.1.4'
O O 0.0106 0.0060 'International Tables Vol C Tables 4.2.6.8 and 6.1.1.4'

loop_
_geom_angle_atom_site_label_1
_geom_angle_atom_site_label_2
_geom_angle_atom_site_label_3
_geom_angle
_geom_angle_site_symmetry_1
_geom_angle_site_symmetry_3
_geom_angle_publ_flag
C1 O2 C4A 111.4(10) . . ?
C1 O2 C4B 109.6(11) . . ?
C2A O3A C5A 110.3(6) . . ?
C2B O3B C5B 110.5(7) . . ?
C2A O4A C3A 109.8(6) . . ?
C2B O4B C3B 109.5(7) . . ?
O1 C1 O2 122.1(2) . . ?
O1 C1 C2B 129.1(4) . . ?
O2 C1 C2B 107.6(4) . . ?
O1 C1 C2A 123.3(3) . . ?
O2 C1 C2A 113.9(3) . . ?
O3A C2A O4A 113.0(6) . . ?
O3A C2A C1 108.1(6) . . ?
O4A C2A C1 104.1(4) . . ?
O3A C2A H2A 110.5 . . ?
O4A C2A H2A 110.5 . . ?
C1 C2A H2A 110.5 . . ?
O4B C2B O3B 111.7(7) . . ?
O4B C2B C1 114.3(5) . . ?
O3B C2B C1 108.1(6) . . ?
O4B C2B H2B 107.5 . . ?
O3B C2B H2B 107.5 . . ?
C1 C2B H2B 107.5 . . ?
O4A C3A C4A 112.4(11) . . ?
O4A C3A H3AA 109.1 . . ?
C4A C3A H3AA 109.1 . . ?
O4A C3A H3AB 109.1 . . ?
C4A C3A H3AB 109.1 . . ?
H3AA C3A H3AB 107.8 . . ?
O4B C3B C4B 104.6(13) . . ?
O4B C3B H3BA 110.8 . . ?
C4B C3B H3BA 110.8 . . ?
O4B C3B H3BB 110.8 . . ?
C4B C3B H3BB 110.8 . . ?
H3BA C3B H3BB 108.9 . . ?
O2 C4A C3A 105.1(12) . . ?
O2 C4A C5A 102.5(11) . . ?
C3A C4A C5A 109.5(13) . . ?
O2 C4A H4A 113.0 . . ?
C3A C4A H4A 113.0 . . ?
C5A C4A H4A 113.0 . . ?
O2 C4B C5B 113.0(14) . . ?
O2 C4B C3B 108.6(13) . . ?
C5B C4B C3B 112.0(14) . . ?
O2 C4B H4B 107.7 . . ?
C5B C4B H4B 107.7 . . ?
C3B C4B H4B 107.7 . . ?
O3A C5A C4A 112.1(12) . . ?
O3A C5A H5AA 109.2 . . ?
C4A C5A H5AA 109.2 . . ?
O3A C5A H5AB 109.2 . . ?
C4A C5A H5AB 109.2 . . ?
H5AA C5A H5AB 107.9 . . ?
O3B C5B C4B 103.4(13) . . ?
O3B C5B H5BA 111.1 . . ?
C4B C5B H5BA 111.1 . . ?
O3B C5B H5BB 111.1 . . ?
C4B C5B H5BB 111.1 . . ?
H5BA C5B H5BB 109.1 . . ?

loop_
_geom_bond_atom_site_label_1
_geom_bond_atom_site_label_2
_geom_bond_distance
_geom_bond_site_symmetry_2
_geom_bond_publ_flag
O1 C1 1.198(3) . ?
O2 C1 1.343(3) . ?
O2 C4A 1.468(14) . ?
O2 C4B 1.463(15) . ?
O3A C2A 1.402(8) . ?
O3A C5A 1.453(9) . ?
O3B C2B 1.418(10) . ?
O3B C5B 1.450(11) . ?
O4A C2A 1.410(6) . ?
O4A C3A 1.454(7) . ?
O4B C2B 1.402(7) . ?
O4B C3B 1.445(10) . ?
C1 C2B 1.509(10) . ?
C1 C2A 1.537(8) . ?
C2A H2A 0.9800 . ?
C2B H2B 0.9800 . ?
C3A C4A 1.509(15) . ?
C3A H3AA 0.9700 . ?
C3A H3AB 0.9700 . ?
C3B C4B 1.511(15) . ?
C3B H3BA 0.9700 . ?
C3B H3BB 0.9700 . ?
C4A C5A 1.507(14) . ?
C4A H4A 0.9800 . ?
C4B C5B 1.501(15) . ?
C4B H4B 0.9800 . ?
C5A H5AA 0.9700 . ?
C5A H5AB 0.9700 . ?
C5B H5BA 0.9700 . ?
C5B H5BB 0.9700 . ?

loop_
_geom_torsion_atom_site_label_1
_geom_torsion_atom_site_label_2
_geom_torsion_atom_site_label_3
_geom_torsion_atom_site_label_4
_geom_torsion
_geom_torsion_site_symmetry_1
_geom_torsion_site_symmetry_2
_geom_torsion_site_symmetry_3
_geom_torsion_site_symmetry_4
_geom_torsion_publ_flag
C4A O2 C1 O1 177.9(6) . . . . ?
C4B O2 C1 O1 -176.3(7) . . . . ?
C4B O2 C1 C2B -7.6(8) . . . . ?
C4A O2 C1 C2A 7.4(7) . . . . ?
C5A O3A C2A O4A 62.3(7) . . . . ?
C5A O3A C2A C1 -52.4(6) . . . . ?
C3A O4A C2A O3A -61.4(8) . . . . ?
C3A O4A C2A C1 55.7(7) . . . . ?
O1 C1 C2A O3A -116.2(5) . . . . ?
O2 C1 C2A O3A 54.2(5) . . . . ?
O1 C1 C2A O4A 123.4(4) . . . . ?
O2 C1 C2A O4A -66.2(5) . . . . ?
C3B O4B C2B O3B -65.5(9) . . . . ?
C3B O4B C2B C1 57.6(9) . . . . ?
C5B O3B C2B O4B 63.7(9) . . . . ?
C5B O3B C2B C1 -62.9(6) . . . . ?
O1 C1 C2B O4B 111.1(6) . . . . ?
O2 C1 C2B O4B -56.6(7) . . . . ?
O1 C1 C2B O3B -123.8(5) . . . . ?
O2 C1 C2B O3B 68.5(5) . . . . ?
C2A O4A C3A C4A 2.6(10) . . . . ?
C2B O4B C3B C4B 2.9(10) . . . . ?
C1 O2 C4A C3A 52.0(12) . . . . ?
C1 O2 C4A C5A -62.5(12) . . . . ?
O4A C3A C4A O2 -60.1(13) . . . . ?
O4A C3A C4A C5A 49.4(13) . . . . ?
C1 O2 C4B C5B -57.1(16) . . . . ?
C1 O2 C4B C3B 67.9(15) . . . . ?
O4B C3B C4B O2 -64.5(16) . . . . ?
O4B C3B C4B C5B 61.0(17) . . . . ?
C2A O3A C5A C4A -4.0(9) . . . . ?
O2 C4A C5A O3A 62.6(13) . . . . ?
C3A C4A C5A O3A -48.6(13) . . . . ?
C2B O3B C5B C4B 0.9(9) . . . . ?
O2 C4B C5B O3B 60.6(17) . . . . ?
C3B C4B C5B O3B -62.4(15) . . . . ?
